data_7057316
loop_
_publ_author_name
'Effaty, F.'
'Zsombor-Pindera, J.'
'Kazakova, A.'
'Girard, B.'
'Askari, M. S.'
'Ottenwaelder, X.'

_publ_section_title
;
 Ligand and electronic effects on copper--arylnitroso self-assembly
;
_journal_issue 10
_journal_name_full 'New Journal of Chemistry'
_journal_page_first 7758
_journal_paper_doi 10.1039/C8NJ00894A
_journal_volume 42
_journal_year 2018
_chemical_formula_moiety 'C20 H50 Cu2 N4 O2, C4 H8 O, 2(F6 Sb)'
_chemical_formula_sum 'C24 H58 Cu2 F12 N4 O3 Sb2'
_chemical_formula_weight 1049.35
_space_group_crystal_system orthorhombic
_space_group_IT_number 51
_space_group_name_Hall '-P 2a 2a'
_space_group_name_H-M_alt 'P m m a'
_symmetry_space_group_name_Hall '-P 2a 2a'
_symmetry_space_group_name_H-M 'P m m a'
_atom_sites_solution_hydrogens geom
_audit_creation_method SHELXL-2016/6
_audit_update_record
;
2018-03-18 deposited with the CCDC.
2018-03-27 downloaded from the CCDC.
;
_cell_angle_alpha 90
_cell_angle_beta 90
_cell_angle_gamma 90
_cell_formula_units_Z 2
_cell_length_a 20.2536(5)
_cell_length_b 13.1606(3)
_cell_length_c 7.4600(2)
_cell_measurement_reflns_used 4107
_cell_measurement_temperature 110(2)
_cell_measurement_theta_max 27.39
_cell_measurement_theta_min 2.54
_cell_volume 1988.46(9)
_computing_cell_refinement 'Bruker SAINT'
_computing_data_collection 'Bruker APEX2'
_computing_data_reduction 'Bruker SAINT'
_computing_molecular_graphics 'Bruker SHELXTL'
_computing_publication_material 'Bruker SHELXTL'
_computing_structure_refinement 'SHELXL-2016/6 (Sheldrick, 2016)'
_computing_structure_solution 'SHELXS-97 (Sheldrick 2008)'
_diffrn_ambient_temperature 110(2)
_diffrn_measured_fraction_theta_full 0.994
_diffrn_measured_fraction_theta_max 0.995
_diffrn_measurement_device_type 'Bruker APEX-II CCD'
_diffrn_measurement_method '\f and \w scans'
_diffrn_radiation_type MoK\a
_diffrn_radiation_wavelength 0.71073
_diffrn_reflns_av_R_equivalents 0.0362
_diffrn_reflns_av_unetI/netI 0.0260
_diffrn_reflns_Laue_measured_fraction_full 0.994
_diffrn_reflns_Laue_measured_fraction_max 0.995
_diffrn_reflns_limit_h_max 26
_diffrn_reflns_limit_h_min -26
_diffrn_reflns_limit_k_max 17
_diffrn_reflns_limit_k_min -13
_diffrn_reflns_limit_l_max 6
_diffrn_reflns_limit_l_min -9
_diffrn_reflns_number 12873
_diffrn_reflns_point_group_measured_fraction_full 0.994
_diffrn_reflns_point_group_measured_fraction_max 0.995
_diffrn_reflns_theta_full 25.242
_diffrn_reflns_theta_max 27.506
_diffrn_reflns_theta_min 1.547
_exptl_absorpt_coefficient_mu 2.485
_exptl_absorpt_correction_T_max 0.7456
_exptl_absorpt_correction_T_min 0.7051
_exptl_absorpt_correction_type multi-scan
_exptl_absorpt_process_details 'SADABS-2014/2 - Bruker AXS'
_exptl_crystal_colour purple
_exptl_crystal_density_diffrn 1.753
_exptl_crystal_description needle
_exptl_crystal_F_000 1044
_exptl_crystal_size_max 0.300
_exptl_crystal_size_mid 0.100
_exptl_crystal_size_min 0.100
_refine_diff_density_max 0.851
_refine_diff_density_min -0.783
_refine_diff_density_rms 0.238
_refine_ls_extinction_method none
_refine_ls_goodness_of_fit_ref 1.191
_refine_ls_hydrogen_treatment constr
_refine_ls_matrix_type full
_refine_ls_number_parameters 144
_refine_ls_number_reflns 2444
_refine_ls_number_restraints 3
_refine_ls_restrained_S_all 1.200
_refine_ls_R_factor_all 0.0348
_refine_ls_R_factor_gt 0.0249
_refine_ls_shift/su_max 0.001
_refine_ls_shift/su_mean 0.000
_refine_ls_structure_factor_coef Fsqd
_refine_ls_weighting_details 'w=1/[\s^2^(Fo^2^)+(0.0637P)^2^] where P=(Fo^2^+2Fc^2^)/3'
_refine_ls_weighting_scheme calc
_refine_ls_wR_factor_gt 0.0783
_refine_ls_wR_factor_ref 0.1033
_reflns_Friedel_coverage 0.000
_reflns_number_gt 2108
_reflns_number_total 2444
_reflns_threshold_expression 'I > 2\s(I)'
_cod_data_source_file c8nj00894a2.cif
_cod_data_source_block mo_Fawn1_Mo_0ma
_cod_depositor_comments 'Adding full bibliography for 7057309--7057316.cif.'
_cod_database_code 7057316
_publcif_datablock.id {78461a19-ce1d-4d6a-91b6-947072e874d4}

_shelx_shelxl_version_number 2016/6
_shelx_space_group_comment
; 
The symmetry employed for this shelxl refinement is uniquely defined 
by the following loop, which should always be used as a source of 
symmetry information in preference to the above space-group names. 
They are only intended as comments. 
;
_shelx_estimated_absorpt_t_min 0.523
_shelx_estimated_absorpt_t_max 0.789

loop_
_space_group_symop_operation_xyz
'x, y, z'
'x+1/2, -y, -z'
'-x, y, -z'
'-x+1/2, -y, z'
'-x, -y, -z'
'-x-1/2, y, z'
'x, -y, z'
'x-1/2, y, -z'

loop_
_atom_site_label
_atom_site_type_symbol
_atom_site_fract_x
_atom_site_fract_y
_atom_site_fract_z
_atom_site_U_iso_or_equiv
_atom_site_adp_type
_atom_site_occupancy
_atom_site_site_symmetry_order
_atom_site_calc_flag
_atom_site_refinement_flags_posn
_atom_site_refinement_flags_adp
_atom_site_refinement_flags_occupancy
Sb1 Sb 0.500000 0.500000 0.000000 0.01344(14) Uani 1 4 d S T P
Sb2 Sb 0.750000 1.000000 0.83266(7) 0.02058(14) Uani 1 4 d S T P
Cu1 Cu 0.500000 0.88613(4) 0.500000 0.01314(15) Uani 1 2 d S T P
F1 F 0.46536(15) 0.500000 0.2332(4) 0.0267(6) Uani 1 2 d S T P
F2 F 0.500000 0.6411(3) 0.000000 0.0528(12) Uani 1 2 d S T P
F3 F 0.58407(17) 0.500000 0.0955(5) 0.0662(14) Uani 1 2 d S T P
F4 F 0.750000 0.9007(3) 0.6541(6) 0.0602(12) Uani 1 2 d S T P
F5 F 0.65678(12) 1.000000 0.8314(4) 0.0284(6) Uani 1 2 d S T P
F6 F 0.750000 1.1017(4) 1.0014(7) 0.083(2) Uani 1 2 d S T P
O1 O 0.55710(15) 1.000000 0.5451(4) 0.0184(6) Uani 1 2 d S T P
H1 H 0.602135 1.000000 0.580734 0.022 Uiso 1 2 calc R U P
N1 N 0.56927(13) 0.77654(19) 0.5104(3) 0.0155(5) Uani 1 1 d . . .
C1 C 0.53449(14) 0.6806(2) 0.4595(4) 0.0163(6) Uani 1 1 d . . .
H1A H 0.559634 0.621219 0.504092 0.020 Uiso 1 1 calc R U .
H1B H 0.531481 0.675504 0.327347 0.020 Uiso 1 1 calc R U .
C2 C 0.59527(16) 0.7708(2) 0.6983(4) 0.0203(7) Uani 1 1 d . . .
H2A H 0.557937 0.755468 0.779548 0.024 Uiso 1 1 calc R U .
H2B H 0.612569 0.838551 0.731728 0.024 Uiso 1 1 calc R U .
C3 C 0.64960(18) 0.6922(3) 0.7307(6) 0.0304(8) Uani 1 1 d . . .
H3A H 0.633144 0.624421 0.699640 0.046 Uiso 1 1 calc R U .
H3B H 0.662486 0.693384 0.857350 0.046 Uiso 1 1 calc R U .
H3C H 0.687984 0.708404 0.656041 0.046 Uiso 1 1 calc R U .
C4 C 0.62379(16) 0.7995(3) 0.3816(5) 0.0245(7) Uani 1 1 d . . .
H4A H 0.650773 0.737495 0.364454 0.029 Uiso 1 1 calc R U .
H4B H 0.652655 0.852415 0.433978 0.029 Uiso 1 1 calc R U .
C5 C 0.5993(2) 0.8356(3) 0.2008(5) 0.0305(8) Uani 1 1 d . . .
H5A H 0.568292 0.785613 0.151641 0.046 Uiso 1 1 calc R U .
H5B H 0.636791 0.843337 0.119023 0.046 Uiso 1 1 calc R U .
H5C H 0.576864 0.901070 0.214810 0.046 Uiso 1 1 calc R U .
O2 O 0.750000 0.3974(7) 0.3403(13) 0.042(2) Uani 0.5 2 d S T P
C6 C 0.7353(7) 0.3995(13) 0.150(2) 0.045(6) Uani 0.25 1 d D . P
H6A H 0.687957 0.383370 0.132201 0.054 Uiso 0.25 1 calc R U P
H6B H 0.761397 0.346018 0.089041 0.054 Uiso 0.25 1 calc R U P
C7 C 0.750000 0.500000 0.0638(14) 0.053(2) Uani 1 4 d DS T P
H7A H 0.793477 0.499601 0.003136 0.064 Uiso 0.25 1 calc R U P
H7B H 0.715359 0.519438 -0.023342 0.064 Uiso 0.25 1 calc R U P
C8 C 0.750000 0.5687(14) 0.224(2) 0.072(6) Uani 0.5 2 d DS T P
H8A H 0.794615 0.596520 0.246850 0.087 Uiso 0.25 1 calc R U P
H8B H 0.718578 0.625591 0.208048 0.087 Uiso 0.25 1 calc R U P
C9 C 0.7287(7) 0.500000 0.372(2) 0.061(4) Uani 0.5 2 d DS T P
H9A H 0.747382 0.524464 0.486482 0.073 Uiso 0.25 1 calc R U P
H9B H 0.679952 0.501611 0.381747 0.073 Uiso 0.25 1 calc R U P

loop_
_atom_site_aniso_label
_atom_site_aniso_U_11
_atom_site_aniso_U_22
_atom_site_aniso_U_33
_atom_site_aniso_U_23
_atom_site_aniso_U_13
_atom_site_aniso_U_12
Sb1 0.0175(2) 0.0105(2) 0.0123(2) 0.000 -0.00027(14) 0.000
Sb2 0.0120(2) 0.0190(2) 0.0307(3) 0.000 0.000 0.000
Cu1 0.0176(3) 0.0087(3) 0.0131(3) 0.000 -0.00001(18) 0.000
F1 0.0401(16) 0.0216(13) 0.0184(14) 0.000 0.0094(13) 0.000
F2 0.122(4) 0.0123(15) 0.0243(19) 0.000 0.0153(18) 0.000
F3 0.0229(16) 0.136(4) 0.040(2) 0.000 -0.0106(16) 0.000
F4 0.0314(17) 0.057(2) 0.092(3) -0.043(2) 0.000 0.000
F5 0.0141(12) 0.0269(14) 0.0443(18) 0.000 -0.0027(12) 0.000
F6 0.0211(17) 0.123(4) 0.104(4) -0.084(3) 0.000 0.000
O1 0.0206(15) 0.0084(13) 0.0262(17) 0.000 -0.0048(13) 0.000
N1 0.0195(12) 0.0109(12) 0.0160(13) 0.0003(9) 0.0025(9) 0.0007(10)
C1 0.0202(14) 0.0122(13) 0.0165(15) -0.0012(11) 0.0014(12) 0.0002(11)
C2 0.0252(15) 0.0141(14) 0.0216(17) -0.0010(12) -0.0053(13) 0.0009(12)
C3 0.0234(16) 0.0267(18) 0.041(2) 0.0046(16) -0.0089(15) 0.0013(13)
C4 0.0217(15) 0.0192(15) 0.0328(19) -0.0005(14) 0.0105(14) -0.0006(12)
C5 0.044(2) 0.0251(17) 0.0225(19) 0.0041(14) 0.0161(15) -0.0046(15)
O2 0.054(5) 0.050(5) 0.023(5) 0.000(4) 0.000 0.000
C6 0.033(14) 0.096(16) 0.005(8) 0.000(7) -0.002(6) 0.010(8)
C7 0.032(4) 0.077(7) 0.050(6) 0.000 0.000 0.000
C8 0.077(13) 0.101(16) 0.038(13) 0.004(12) 0.000 0.000
C9 0.054(9) 0.074(10) 0.053(9) 0.000 0.010(6) 0.000

loop_
_atom_type_symbol
_atom_type_description
_atom_type_scat_dispersion_real
_atom_type_scat_dispersion_imag
_atom_type_scat_source
C C 0.0033 0.0016 'International Tables Vol C Tables 4.2.6.8 and 6.1.1.4'
H H 0.0000 0.0000 'International Tables Vol C Tables 4.2.6.8 and 6.1.1.4'
N N 0.0061 0.0033 'International Tables Vol C Tables 4.2.6.8 and 6.1.1.4'
O O 0.0106 0.0060 'International Tables Vol C Tables 4.2.6.8 and 6.1.1.4'
F F 0.0171 0.0103 'International Tables Vol C Tables 4.2.6.8 and 6.1.1.4'
Cu Cu 0.3201 1.2651 'International Tables Vol C Tables 4.2.6.8 and 6.1.1.4'
Sb Sb -0.5866 1.5461 'International Tables Vol C Tables 4.2.6.8 and 6.1.1.4'

loop_
_geom_angle_atom_site_label_1
_geom_angle_atom_site_label_2
_geom_angle_atom_site_label_3
_geom_angle
_geom_angle_site_symmetry_1
_geom_angle_site_symmetry_3
F3 Sb1 F3 180.00(8) . 5_665
F3 Sb1 F2 90.0 . 5_665
F3 Sb1 F2 90.0 5_665 5_665
F3 Sb1 F2 90.0 . .
F3 Sb1 F2 90.0 5_665 .
F2 Sb1 F2 180.0 5_665 .
F3 Sb1 F1 89.25(16) . .
F3 Sb1 F1 90.75(16) 5_665 .
F2 Sb1 F1 90.0 5_665 .
F2 Sb1 F1 90.0 . .
F3 Sb1 F1 90.75(16) . 5_665
F3 Sb1 F1 89.25(16) 5_665 5_665
F2 Sb1 F1 90.0 5_665 5_665
F2 Sb1 F1 90.0 . 5_665
F1 Sb1 F1 180.0 . 5_665
F6 Sb2 F6 93.5(4) . 7_575
F6 Sb2 F4 177.7(3) . .
F6 Sb2 F4 88.8(3) 7_575 .
F6 Sb2 F4 88.8(3) . 7_575
F6 Sb2 F4 177.7(3) 7_575 7_575
F4 Sb2 F4 88.9(3) . 7_575
F6 Sb2 F5 90.19(7) . .
F6 Sb2 F5 90.19(7) 7_575 .
F4 Sb2 F5 89.80(7) . .
F4 Sb2 F5 89.80(7) 7_575 .
F6 Sb2 F5 90.19(7) . 6_755
F6 Sb2 F5 90.19(7) 7_575 6_755
F4 Sb2 F5 89.80(7) . 6_755
F4 Sb2 F5 89.80(7) 7_575 6_755
F5 Sb2 F5 179.44(19) . 6_755
O1 Cu1 O1 77.58(14) 5_676 .
O1 Cu1 N1 97.61(10) 5_676 3_656
O1 Cu1 N1 169.78(12) . 3_656
O1 Cu1 N1 169.78(12) 5_676 .
O1 Cu1 N1 97.61(10) . .
N1 Cu1 N1 88.51(15) 3_656 .
O1 Cu1 Cu1 38.79(7) 5_676 5_676
O1 Cu1 Cu1 38.79(7) . 5_676
N1 Cu1 Cu1 135.75(8) 3_656 5_676
N1 Cu1 Cu1 135.75(8) . 5_676
Cu1 O1 Cu1 102.42(14) . 5_676
Cu1 O1 H1 128.8 . .
Cu1 O1 H1 128.8 5_676 .
C4 N1 C1 110.8(2) . .
C4 N1 C2 110.6(3) . .
C1 N1 C2 111.1(2) . .
C4 N1 Cu1 110.21(19) . .
C1 N1 Cu1 105.48(18) . .
C2 N1 Cu1 108.47(18) . .
N1 C1 C1 109.37(19) . 3_656
N1 C1 H1A 109.8 . .
C1 C1 H1A 109.8 3_656 .
N1 C1 H1B 109.8 . .
C1 C1 H1B 109.8 3_656 .
H1A C1 H1B 108.2 . .
N1 C2 C3 115.8(3) . .
N1 C2 H2A 108.3 . .
C3 C2 H2A 108.3 . .
N1 C2 H2B 108.3 . .
C3 C2 H2B 108.3 . .
H2A C2 H2B 107.4 . .
C2 C3 H3A 109.5 . .
C2 C3 H3B 109.5 . .
H3A C3 H3B 109.5 . .
C2 C3 H3C 109.5 . .
H3A C3 H3C 109.5 . .
H3B C3 H3C 109.5 . .
N1 C4 C5 113.2(3) . .
N1 C4 H4A 108.9 . .
C5 C4 H4A 108.9 . .
N1 C4 H4B 108.9 . .
C5 C4 H4B 108.9 . .
H4A C4 H4B 107.8 . .
C4 C5 H5A 109.5 . .
C4 C5 H5B 109.5 . .
H5A C5 H5B 109.5 . .
C4 C5 H5C 109.5 . .
H5A C5 H5C 109.5 . .
H5B C5 H5C 109.5 . .
C9 O2 C6 94.6(11) . .
O2 C6 C7 113.2(13) . .
C8 C7 C6 101.0(12) . .
C9 C8 C7 103.0(13) . .
O2 C9 C8 111.2(12) . .

loop_
_geom_bond_atom_site_label_1
_geom_bond_atom_site_label_2
_geom_bond_distance
_geom_bond_site_symmetry_2
Sb1 F3 1.846(3) .
Sb1 F3 1.846(3) 5_665
Sb1 F2 1.857(3) 5_665
Sb1 F2 1.857(3) .
Sb1 F1 1.876(3) .
Sb1 F1 1.876(3) 5_665
Sb2 F6 1.837(4) .
Sb2 F6 1.837(4) 7_575
Sb2 F4 1.866(4) .
Sb2 F4 1.866(4) 7_575
Sb2 F5 1.888(3) .
Sb2 F5 1.888(3) 6_755
Cu1 O1 1.923(2) 5_676
Cu1 O1 1.923(2) .
Cu1 N1 2.014(3) 3_656
Cu1 N1 2.014(3) .
Cu1 Cu1 2.9971(10) 5_676
O1 H1 0.9500 .
N1 C4 1.494(4) .
N1 C1 1.495(4) .
N1 C2 1.499(4) .
C1 C1 1.522(6) 3_656
C1 H1A 0.9900 .
C1 H1B 0.9900 .
C2 C3 1.530(5) .
C2 H2A 0.9900 .
C2 H2B 0.9900 .
C3 H3A 0.9800 .
C3 H3B 0.9800 .
C3 H3C 0.9800 .
C4 C5 1.513(5) .
C4 H4A 0.9900 .
C4 H4B 0.9900 .
C5 H5A 0.9800 .
C5 H5B 0.9800 .
C5 H5C 0.9800 .
O2 C9 1.437(10) .
O2 C6 1.452(15) .
O2 H8A 1.144(10) 4_665
O2 H8B 1.212(14) 7_565
C6 C7 1.500(16) .
C6 H6A 0.9900 .
C6 H6B 0.9900 .
C6 H6B 0.839(2) 6_755
C6 H8A 0.945(18) 4_665
C6 H8B 0.64(2) 7_565
C7 C8 1.498(16) .
C7 H7A 0.9900 .
C7 H7B 0.9900 .
C7 H7A 0.9900 6_755
C7 H7B 0.9899 6_755
C7 H7B 0.9899 7_565
C7 H7B 0.9899 4_665
C8 C9 1.490(15) .
C8 H8A 0.9900 .
C8 H8B 0.9900 .
C8 H8A 0.9900 6_755
C8 H8B 0.9899 6_755
C9 H9A 0.9900 .
C9 H9B 0.9900 .
C9 H9A 0.9900 7_565

loop_
_geom_torsion_atom_site_label_1
_geom_torsion_atom_site_label_2
_geom_torsion_atom_site_label_3
_geom_torsion_atom_site_label_4
_geom_torsion
_geom_torsion_site_symmetry_4
C4 N1 C1 C1 -157.6(3) 3_656
C2 N1 C1 C1 79.0(3) 3_656
Cu1 N1 C1 C1 -38.4(3) 3_656
C4 N1 C2 C3 -58.0(4) .
C1 N1 C2 C3 65.5(3) .
Cu1 N1 C2 C3 -179.0(2) .
C1 N1 C4 C5 72.7(3) .
C2 N1 C4 C5 -163.6(3) .
Cu1 N1 C4 C5 -43.7(3) .
C9 O2 C6 C7 37.1(11) .
O2 C6 C7 C8 -20.6(10) .
C6 C7 C8 C9 -5.6(9) .
C6 O2 C9 C8 -40.6(12) .
C7 C8 C9 O2 31.0(11) .

loop_
_publcif_info_exptl_table_extra_item
sin_theta_over_lambda_max
